data_1560210
loop_
_publ_author_name
'Xie, Mo'
'Chen, Xiao-Ru'
'Wu, Kun'
'Lu, Zhou'
'Wang, Kai'
'Li, Nan'
'Wei, Rong-Jia'
'Zhan, Shun-Ze'
'Ning, Guo-Hong'
'Zou, Bo'
'Li, Dan'

_publ_section_title
;
 Pressure-induced phosphorescence enhancement and piezochromism of a
 carbazole-based cyclic trinuclear Cu(i) complex
;
_journal_issue 12
_journal_name_full 'Chemical Science'
_journal_page_first 4425
_journal_page_last 4431
_journal_paper_doi 10.1039/D0SC07058K
_journal_volume 12
_journal_year 2021
_chemical_formula_moiety 'C63 H66 Cu3 N9'
_chemical_formula_sum 'C63 H66 Cu3 N9'
_chemical_formula_weight 1139.86
_space_group_crystal_system monoclinic
_space_group_IT_number 14
_space_group_name_Hall '-P 2ybc'
_space_group_name_H-M_alt 'P 1 21/c 1'
_atom_sites_solution_hydrogens geom
_atom_sites_solution_primary dual
_audit_creation_date 2020-11-09
_audit_creation_method
;
Olex2 1.3
(compiled 2020.07.31 svn.rc2a77460 for OlexSys, GUI svn.r6145)
;
_audit_update_record
;
2020-11-11 deposited with the CCDC.	2021-01-28 downloaded from the CCDC.
;
_cell_angle_alpha 90
_cell_angle_beta 103.9899(10)
_cell_angle_gamma 90
_cell_formula_units_Z 4
_cell_length_a 11.52641(11)
_cell_length_b 29.1085(3)
_cell_length_c 17.85854(17)
_cell_measurement_reflns_used 19752
_cell_measurement_temperature 296(2)
_cell_measurement_theta_max 74.7580
_cell_measurement_theta_min 3.9340
_cell_volume 5814.11(10)
_computing_cell_refinement 'CrysAlisPro 1.171.39.33c (Rigaku OD, 2017)'
_computing_data_collection 'CrysAlisPro 1.171.39.33c (Rigaku OD, 2017)'
_computing_data_reduction 'CrysAlisPro 1.171.39.33c (Rigaku OD, 2017)'
_computing_molecular_graphics 'Olex2 1.3 (Dolomanov et al., 2009)'
_computing_publication_material 'Olex2 1.3 (Dolomanov et al., 2009)'
_computing_structure_refinement 'SHELXL 2018/3 (Sheldrick, 2015)'
_computing_structure_solution 'SHELXT  (Sheldrick, 2015)'
_diffrn_ambient_environment air
_diffrn_ambient_temperature 296(2)
_diffrn_detector 'CCD plate'
_diffrn_measured_fraction_theta_full 0.999
_diffrn_measured_fraction_theta_max 0.982
_diffrn_measurement_details
;
List of Runs (angles in degrees, time in seconds):

  # Type    Start    End  Width  t~exp~   \w     \q     \k     \f   Frames
#--------------------------------------------------------------------------
  1  \w    -76.00 -35.00   0.50    1.50    --   -0.90 -57.00-120.00   82
  2  \w    -12.00  15.00   0.50    1.50    --   -0.90 -57.00-120.00   54
  3  \w    -33.00  39.00   0.50    1.50    --    0.90  82.00 -30.00  144
  4  \w    -31.00  37.00   0.50    1.50    --    0.90  82.00  60.00  136
  5  \w    -28.00  45.00   0.50    1.50    --    0.90  77.00 -90.00  146
  6  \w    -26.00  21.00   0.50    1.50    --    0.90  82.00-150.00   94
  7  \w    -29.00  -3.00   0.50    1.50    --    0.90  77.00  30.00   52
  8  \w     19.00  44.00   0.50    1.50    --    0.90  77.00  30.00   50
  9  \w     68.00  97.00   0.50    6.00    --  105.10 -82.00 120.00   58
 10  \w     76.00 102.00   0.50    6.00    --  105.10 -82.00 -60.00   52
 11  \w     17.00 138.00   0.50    6.00    --  105.10 -19.00-150.00  242
 12  \w     87.00 113.00   0.50    6.00    --  105.10 -82.00 -30.00   52
 13  \w     82.00 187.00   0.50    6.00    --  105.10  38.00-150.00  210
 14  \w     28.00 140.00   0.50    6.00    --  105.10 -82.00 150.00  224
 15  \w     16.00 124.00   0.50    6.00    --  105.10 -57.00 -90.00  216
 16  \w    104.00 194.00   0.50    6.00    --  105.10  38.00-180.00  180
 17  \w     49.00  76.00   0.50    6.00    --  105.10 -82.00-150.00   54
 18  \w     18.00 139.00   0.50    6.00    --  105.10 -82.00 -90.00  242
 19  \w    134.00 194.00   0.50    6.00    --  105.10  82.00-150.00  120
 20  \w     82.00 107.00   0.50    6.00    --  105.10 -82.00-150.00   50
 21  \w    141.00 192.00   0.50    6.00    --  105.10  19.00 -60.00  102
 22  \w     65.00 123.00   0.50    6.00    --  105.10 -82.00  60.00  116
 23  \w     35.00  60.00   0.50    6.00    --  105.10 -82.00  60.00   50
 24  \w    111.00 136.00   0.50    6.00    --  105.10 -82.00 120.00   50
 25  \w     16.00  72.00   0.50    6.00    --  105.10 -57.00  90.00  112
;
_diffrn_measurement_device 'four-circle diffractometer'
_diffrn_measurement_device_type 'XtaLAB AFC12 (RINC): Kappa single'
_diffrn_measurement_method '\w scans'
_diffrn_orient_matrix_type 'CrysAlisPro convention (1999,Acta A55,543-557)'
_diffrn_orient_matrix_UB_11 0.0037157000
_diffrn_orient_matrix_UB_12 -0.0197926000
_diffrn_orient_matrix_UB_13 -0.0793704000
_diffrn_orient_matrix_UB_21 -0.1226481000
_diffrn_orient_matrix_UB_22 0.0218531000
_diffrn_orient_matrix_UB_23 -0.0357869000
_diffrn_orient_matrix_UB_31 0.0626980000
_diffrn_orient_matrix_UB_32 0.0439361000
_diffrn_orient_matrix_UB_33 -0.0179671000
_diffrn_radiation_monochromator mirror
_diffrn_radiation_probe x-ray
_diffrn_radiation_type 'Cu K\a'
_diffrn_radiation_wavelength 1.54184
_diffrn_reflns_av_R_equivalents 0.0208
_diffrn_reflns_av_unetI/netI 0.0146
_diffrn_reflns_Laue_measured_fraction_full 0.999
_diffrn_reflns_Laue_measured_fraction_max 0.982
_diffrn_reflns_limit_h_max 14
_diffrn_reflns_limit_h_min -13
_diffrn_reflns_limit_k_max 36
_diffrn_reflns_limit_k_min -33
_diffrn_reflns_limit_l_max 18
_diffrn_reflns_limit_l_min -22
_diffrn_reflns_number 61630
_diffrn_reflns_point_group_measured_fraction_full 0.999
_diffrn_reflns_point_group_measured_fraction_max 0.982
_diffrn_reflns_theta_full 67.684
_diffrn_reflns_theta_max 77.972
_diffrn_reflns_theta_min 3.966
_diffrn_source 'Rotating-anode X-ray tube (dual wavelength)'
_diffrn_source_type 'Rigaku (Cu) X-ray DW Source'
_exptl_absorpt_coefficient_mu 1.629
_exptl_absorpt_correction_T_max 1.00000
_exptl_absorpt_correction_T_min 0.94716
_exptl_absorpt_correction_type multi-scan
_exptl_absorpt_process_details
;
CrysAlisPro 1.171.39.33c (Rigaku Oxford Diffraction, 2017)
Empirical absorption correction using spherical harmonics,
 implemented in SCALE3 ABSPACK scaling algorithm.
;
_exptl_crystal_colour 'clear brownish yellow'
_exptl_crystal_colour_lustre clear
_exptl_crystal_colour_modifier brownish
_exptl_crystal_colour_primary yellow
_exptl_crystal_density_diffrn 1.302
_exptl_crystal_description block
_exptl_crystal_F_000 2376
_exptl_crystal_size_max 0.2
_exptl_crystal_size_mid 0.2
_exptl_crystal_size_min 0.2
_refine_diff_density_max 0.456
_refine_diff_density_min -0.450
_refine_diff_density_rms 0.041
_refine_ls_extinction_method none
_refine_ls_goodness_of_fit_ref 1.054
_refine_ls_hydrogen_treatment constr
_refine_ls_matrix_type full
_refine_ls_number_parameters 736
_refine_ls_number_reflns 12209
_refine_ls_number_restraints 0
_refine_ls_restrained_S_all 1.054
_refine_ls_R_factor_all 0.0717
_refine_ls_R_factor_gt 0.0573
_refine_ls_shift/su_max 0.001
_refine_ls_shift/su_mean 0.000
_refine_ls_structure_factor_coef Fsqd
_refine_ls_weighting_details 'w=1/[\s^2^(Fo^2^)+(0.0968P)^2^+1.3283P] where P=(Fo^2^+2Fc^2^)/3'
_refine_ls_weighting_scheme calc
_refine_ls_wR_factor_gt 0.1758
_refine_ls_wR_factor_ref 0.1885
_reflns_Friedel_coverage 0.000
_reflns_number_gt 8933
_reflns_number_total 12209
_reflns_threshold_expression 'I > 2\s(I)'
_cod_data_source_file d0sc07058k2.cif
_cod_data_source_block cu-5b-293k
_cod_depositor_comments 'Adding full bibliography for 1560208--1560210.cif.'
_cod_database_code 1560210
_shelx_shelxl_version_number 2018/3
_chemical_oxdiff_formula 'Cu C H N'
_shelx_space_group_comment
;
The symmetry employed for this shelxl refinement is uniquely defined
by the following loop, which should always be used as a source of
symmetry information in preference to the above space-group names.
They are only intended as comments.
;
_shelx_estimated_absorpt_t_max 0.737
_shelx_estimated_absorpt_t_min 0.737
_reflns_odcompleteness_completeness 99.85
_reflns_odcompleteness_iscentric 1
_reflns_odcompleteness_theta 66.97
_olex2_refinement_description
;
1. Fixed Uiso
 At 1.2 times of:
  All C(H) groups, All C(H,H) groups, All C(H,H,H,H) groups
 At 1.5 times of:
  All C(H,H,H) groups
2. Others
 Fixed Sof: C3AA(0.5) H3AA(0.5) H3AB(0.5) H32A(0.5) H32B(0.5) H32C(0.5)
 H32D(0.5) C33(0.5) H33A(0.5) H33B(0.5) C34(0.5) H34A(0.5) H34B(0.5) C35(0.5)
 H35A(0.5) H35B(0.5) C36(0.5) H36A(0.5) H36B(0.5) H37C(0.5) H37D(0.5) H37A(0.5)
 H37B(0.5) C51(0.5) H51A(0.5) H51B(0.5) C52(0.5) H52A(0.5) H52B(0.5) C53(0.5)
 H53A(0.5) H53B(0.5) C54(0.5) H54A(0.5) H54B(0.5) C55(0.5) H55A(0.5) H55B(0.5)
 C56(0.5) H56A(0.5) H56B(0.5) C57(0.5) H57A(0.5) H57B(0.5)
3.a Secondary CH2 refined with riding coordinates:
 C3AA(H3AA,H3AB), C16(H16A,H16B), C17(H17A,H17B), C18(H18A,H18B), C19(H19A,
 H19B), C32(H32A,H32B), C32(H32C,H32D), C33(H33A,H33B), C34(H34A,H34B),
 C35(H35A,H35B), C36(H36A,H36B), C37(H37C,H37D), C37(H37A,H37B), C51(H51A,H51B),
  C52(H52A,H52B), C53(H53A,H53B), C54(H54A,H54B), C55(H55A,H55B), C56(H56A,
 H56B), C57(H57A,H57B)
3.b Aromatic/amide H refined with riding coordinates:
 C21(H21), C22(H22), C23(H23), C24(H24), C27(H27), C28(H28), C29(H29),
 C30(H30), C39(H39), C40(H40), C41(H41), C42(H42), C45(H45), C46(H46), C47(H47),
  C48(H48), C59(H59), C60(H60), C61(H61), C62(H62), C65(H65), C66(H66),
 C67(H67), C68(H68)
3.c Idealised Me refined as rotating group:
 C1(H1A,H1B,H1C), C5(H5A,H5B,H5C), C6(H6A,H6B,H6C), C10(H10A,H10B,H10C),
 C11(H11A,H11B,H11C), C15(H15A,H15B,H15C)
;
_olex2_submission_special_instructions 'No special instructions were received'
_oxdiff_exptl_absorpt_empirical_details
;
Empirical correction (ABSPACK) includes:
- Absorption correction using spherical harmonics
- Frame scaling
;
_oxdiff_exptl_absorpt_empirical_full_max 1.080
_oxdiff_exptl_absorpt_empirical_full_min 0.953

loop_
_space_group_symop_operation_xyz
'x, y, z'
'-x, y+1/2, -z+1/2'
'-x, -y, -z'
'x, -y-1/2, z-1/2'

loop_
_atom_site_label
_atom_site_type_symbol
_atom_site_fract_x
_atom_site_fract_y
_atom_site_fract_z
_atom_site_U_iso_or_equiv
_atom_site_adp_type
_atom_site_occupancy
_atom_site_site_symmetry_order
_atom_site_calc_flag
_atom_site_refinement_flags_posn
_atom_site_refinement_flags_adp
_atom_site_refinement_flags_occupancy
_atom_site_disorder_assembly
_atom_site_disorder_group
Cu1 Cu 0.42436(5) 0.61248(2) 0.49022(3) 0.10512(19) Uani 1 1 d . . . . .
Cu2 Cu 0.64748(4) 0.54677(2) 0.48817(3) 0.10019(18) Uani 1 1 d . . . . .
Cu3 Cu 0.48598(4) 0.52912(2) 0.60859(3) 0.10113(19) Uani 1 1 d . . . . .
N1 N 0.3322(3) 0.60313(10) 0.56089(18) 0.0996(8) Uani 1 1 d . . . . .
N2 N 0.3629(2) 0.56849(11) 0.61345(17) 0.1015(8) Uani 1 1 d . . . . .
N3 N 0.6165(2) 0.49219(11) 0.61068(16) 0.0969(7) Uani 1 1 d . . . . .
N4 N 0.6888(2) 0.50027(10) 0.56060(15) 0.0965(7) Uani 1 1 d . . . . .
N5 N 0.6217(3) 0.59855(10) 0.42652(16) 0.1007(8) Uani 1 1 d . . . . .
N6 N 0.5238(3) 0.62568(10) 0.42526(17) 0.1025(8) Uani 1 1 d . . . . .
N7 N -0.2993(2) 0.61342(10) 0.70173(16) 0.0965(7) Uani 1 1 d . . . . .
N8 N 1.1404(3) 0.43670(10) 0.89401(17) 0.1106(9) Uani 1 1 d . . . . .
N9 N 0.9628(4) 0.79197(12) 0.4582(3) 0.1318(12) Uani 1 1 d . . . . .
C1 C 0.1907(5) 0.66731(16) 0.5317(3) 0.1457(17) Uani 1 1 d . . . . .
H1A H 0.249199 0.691232 0.535755 0.219 Uiso 1 1 calc R U . . .
H1B H 0.123777 0.678563 0.549492 0.219 Uiso 1 1 calc R U . . .
H1C H 0.164096 0.657887 0.478761 0.219 Uiso 1 1 calc R U . . .
C2 C 0.2448(3) 0.62737(13) 0.5797(2) 0.1079(11) Uani 1 1 d . . . . .
C3 C 0.2184(3) 0.60826(13) 0.6446(2) 0.1050(10) Uani 1 1 d . . . . .
C3AA C 0.6555(15) 0.6917(6) 0.2873(9) 0.102(3) Uani 0.5 1 d . . P A 1
H3AA H 0.709494 0.676630 0.261067 0.123 Uiso 0.5 1 calc R U P A 1
H3AB H 0.581253 0.697832 0.249448 0.123 Uiso 0.5 1 calc R U P A 1
C4 C 0.2929(3) 0.57151(14) 0.6642(2) 0.1058(11) Uani 1 1 d . . . . .
C5 C 0.3077(4) 0.53784(19) 0.7288(3) 0.1374(15) Uani 1 1 d . . . . .
H5A H 0.373841 0.517882 0.728333 0.206 Uiso 1 1 calc R U . . .
H5B H 0.236075 0.519952 0.722652 0.206 Uiso 1 1 calc R U . . .
H5C H 0.322804 0.554033 0.777044 0.206 Uiso 1 1 calc R U . . .
C6 C 0.6103(4) 0.44294(17) 0.7218(2) 0.1219(12) Uani 1 1 d . . . . .
H6A H 0.645332 0.458810 0.768947 0.183 Uiso 1 1 calc R U . . .
H6B H 0.622852 0.410496 0.729300 0.183 Uiso 1 1 calc R U . . .
H6C H 0.526047 0.449192 0.706986 0.183 Uiso 1 1 calc R U . . .
C7 C 0.6679(3) 0.45920(14) 0.6590(2) 0.0998(9) Uani 1 1 d . . . . .
C8 C 0.7727(3) 0.44444(14) 0.6413(2) 0.1026(10) Uani 1 1 d . . . . .
C9 C 0.7813(3) 0.47174(13) 0.57877(19) 0.0964(9) Uani 1 1 d . . . . .
C10 C 0.8775(3) 0.47254(15) 0.5356(2) 0.1143(11) Uani 1 1 d . . . . .
H10A H 0.848378 0.487717 0.486935 0.171 Uiso 1 1 calc R U . . .
H10B H 0.900097 0.441630 0.526844 0.171 Uiso 1 1 calc R U . . .
H10C H 0.945721 0.488795 0.565260 0.171 Uiso 1 1 calc R U . . .
C11 C 0.7978(4) 0.59606(19) 0.3702(3) 0.1504(18) Uani 1 1 d . . . . .
H11A H 0.793834 0.563776 0.380300 0.226 Uiso 1 1 calc R U . . .
H11B H 0.866476 0.609076 0.405212 0.226 Uiso 1 1 calc R U . . .
H11C H 0.804124 0.600553 0.318101 0.226 Uiso 1 1 calc R U . . .
C12 C 0.6853(3) 0.61946(15) 0.3814(2) 0.1069(11) Uani 1 1 d . . . . .
C13 C 0.6302(4) 0.65909(14) 0.3507(2) 0.1084(11) Uani 1 1 d . . . . .
C14 C 0.5282(3) 0.66156(13) 0.3793(2) 0.1069(10) Uani 1 1 d . . . . .
C15 C 0.4317(5) 0.69711(17) 0.3649(3) 0.1459(16) Uani 1 1 d . . . . .
H15A H 0.374343 0.689736 0.394101 0.219 Uiso 1 1 calc R U . . .
H15B H 0.392831 0.697733 0.310952 0.219 Uiso 1 1 calc R U . . .
H15C H 0.466046 0.726686 0.380480 0.219 Uiso 1 1 calc R U . . .
C16 C 0.1255(4) 0.62430(15) 0.6855(3) 0.1205(13) Uani 1 1 d . . . . .
H16A H 0.154165 0.618261 0.740310 0.145 Uiso 1 1 calc R U . . .
H16B H 0.115499 0.657251 0.678853 0.145 Uiso 1 1 calc R U . . .
C17 C 0.0059(3) 0.60141(15) 0.6568(3) 0.1242(14) Uani 1 1 d . . . . .
H17A H 0.015231 0.568516 0.664661 0.149 Uiso 1 1 calc R U . . .
H17B H -0.022295 0.606881 0.601836 0.149 Uiso 1 1 calc R U . . .
C18 C -0.0876(3) 0.61898(13) 0.6978(2) 0.1096(11) Uani 1 1 d . . . . .
H18A H -0.060217 0.613230 0.752776 0.131 Uiso 1 1 calc R U . . .
H18B H -0.097001 0.651902 0.690300 0.131 Uiso 1 1 calc R U . . .
C19 C -0.2066(3) 0.59581(15) 0.6675(3) 0.1186(12) Uani 1 1 d . . . . .
H19A H -0.230978 0.599956 0.612057 0.142 Uiso 1 1 calc R U . . .
H19B H -0.197533 0.563105 0.677733 0.142 Uiso 1 1 calc R U . . .
C20 C -0.3705(3) 0.65038(13) 0.6757(2) 0.1037(10) Uani 1 1 d . . . . .
C21 C -0.3753(5) 0.6774(2) 0.6115(3) 0.157(2) Uani 1 1 d . . . . .
H21 H -0.325598 0.672205 0.578348 0.188 Uiso 1 1 calc R U . . .
C22 C -0.4603(9) 0.7136(3) 0.5989(5) 0.201(4) Uani 1 1 d . . . . .
H22 H -0.468183 0.732866 0.556462 0.241 Uiso 1 1 calc R U . . .
C23 C -0.5305(8) 0.7198(3) 0.6499(7) 0.225(4) Uani 1 1 d . . . . .
H23 H -0.584135 0.744217 0.641450 0.270 Uiso 1 1 calc R U . . .
C24 C -0.5268(5) 0.6934(2) 0.7097(4) 0.166(2) Uani 1 1 d . . . . .
H24 H -0.579565 0.698406 0.740868 0.199 Uiso 1 1 calc R U . . .
C25 C -0.4446(3) 0.65832(14) 0.7264(2) 0.1081(10) Uani 1 1 d . . . . .
C26 C -0.4129(3) 0.62599(14) 0.7862(2) 0.0996(9) Uani 1 1 d . . . . .
C27 C -0.4492(4) 0.61757(19) 0.8547(3) 0.1312(15) Uani 1 1 d . . . . .
H27 H -0.510221 0.634777 0.866730 0.157 Uiso 1 1 calc R U . . .
C28 C -0.3939(5) 0.5840(3) 0.9027(3) 0.157(2) Uani 1 1 d . . . . .
H28 H -0.415269 0.579075 0.949050 0.188 Uiso 1 1 calc R U . . .
C29 C -0.3073(5) 0.5570(2) 0.8846(3) 0.162(2) Uani 1 1 d . . . . .
H29 H -0.273057 0.533605 0.918106 0.194 Uiso 1 1 calc R U . . .
C30 C -0.2702(4) 0.56373(17) 0.8188(3) 0.1309(14) Uani 1 1 d . . . . .
H30 H -0.211038 0.545361 0.807043 0.157 Uiso 1 1 calc R U . . .
C31 C -0.3233(3) 0.59884(12) 0.76966(19) 0.0934(8) Uani 1 1 d . . . . .
C32 C 0.8542(4) 0.40772(18) 0.6787(3) 0.1327(14) Uani 1 1 d . . . . .
H32A H 0.885752 0.395521 0.637117 0.159 Uiso 0.5 1 calc R U P B 1
H32B H 0.800698 0.384193 0.689252 0.159 Uiso 0.5 1 calc R U P B 1
H32C H 0.910427 0.399789 0.648202 0.159 Uiso 0.5 1 calc R U P C 2
H32D H 0.809990 0.380411 0.686038 0.159 Uiso 0.5 1 calc R U P C 2
C33 C 0.9233(8) 0.4298(2) 0.7616(6) 0.088(2) Uani 0.5 1 d . . P D 2
H33A H 1.005660 0.434755 0.759519 0.106 Uiso 0.5 1 calc R U P D 2
H33B H 0.888694 0.459899 0.764757 0.106 Uiso 0.5 1 calc R U P D 2
C34 C 0.9254(13) 0.4128(6) 0.8142(7) 0.157(5) Uani 0.5 1 d . . P D 2
H34A H 0.893639 0.382394 0.799642 0.188 Uiso 0.5 1 calc R U P D 2
H34B H 0.866044 0.428386 0.835391 0.188 Uiso 0.5 1 calc R U P D 2
C35 C 0.9606(11) 0.4054(6) 0.7485(7) 0.145(4) Uani 0.5 1 d . . P D 1
H35A H 1.025342 0.401099 0.723195 0.174 Uiso 0.5 1 calc R U P D 1
H35B H 0.966808 0.437452 0.764093 0.174 Uiso 0.5 1 calc R U P D 1
C36 C 0.9995(6) 0.3883(2) 0.8056(6) 0.0904(17) Uani 0.5 1 d . . P D 1
H36A H 1.067824 0.371701 0.796506 0.108 Uiso 0.5 1 calc R U P D 1
H36B H 0.940985 0.364860 0.808588 0.108 Uiso 0.5 1 calc R U P D 1
C37 C 1.0428(4) 0.40466(15) 0.8892(2) 0.1285(14) Uani 1 1 d . . . . .
H37C H 1.015587 0.406753 0.936413 0.154 Uiso 0.5 1 calc R U P D 2
H37D H 1.072842 0.373761 0.886187 0.154 Uiso 0.5 1 calc R U P D 2
H37A H 0.977798 0.419527 0.905631 0.154 Uiso 0.5 1 calc R U P D 1
H37B H 1.069535 0.378622 0.922836 0.154 Uiso 0.5 1 calc R U P D 1
C38 C 1.1357(4) 0.48348(13) 0.90755(18) 0.1010(9) Uani 1 1 d . . . . .
C39 C 1.0403(4) 0.51026(16) 0.9138(2) 0.1186(12) Uani 1 1 d . . . . .
H39 H 0.964625 0.497583 0.908148 0.142 Uiso 1 1 calc R U . . .
C40 C 1.0600(5) 0.55642(18) 0.9287(3) 0.1359(15) Uani 1 1 d . . . . .
H40 H 0.996603 0.575170 0.932992 0.163 Uiso 1 1 calc R U . . .
C41 C 1.1709(6) 0.57502(17) 0.9372(3) 0.1433(17) Uani 1 1 d . . . . .
H41 H 1.181913 0.606186 0.948106 0.172 Uiso 1 1 calc R U . . .
C42 C 1.2667(5) 0.54880(16) 0.9301(2) 0.1282(14) Uani 1 1 d . . . . .
H42 H 1.341686 0.562132 0.935645 0.154 Uiso 1 1 calc R U . . .
C43 C 1.2505(4) 0.50200(13) 0.91439(18) 0.1034(10) Uani 1 1 d . . . . .
C44 C 1.3267(4) 0.46552(14) 0.9035(2) 0.1092(11) Uani 1 1 d . . . . .
C45 C 1.4472(5) 0.4617(2) 0.9044(3) 0.1364(15) Uani 1 1 d . . . . .
H45 H 1.496474 0.487438 0.912398 0.164 Uiso 1 1 calc R U . . .
C46 C 1.4929(5) 0.4188(3) 0.8933(3) 0.1540(19) Uani 1 1 d . . . . .
H46 H 1.573427 0.415961 0.893802 0.185 Uiso 1 1 calc R U . . .
C47 C 1.4213(6) 0.3806(2) 0.8814(3) 0.1551(19) Uani 1 1 d . . . . .
H47 H 1.454752 0.352334 0.874245 0.186 Uiso 1 1 calc R U . . .
C48 C 1.3030(5) 0.38265(16) 0.8799(3) 0.1310(14) Uani 1 1 d . . . . .
H48 H 1.255430 0.356450 0.871519 0.157 Uiso 1 1 calc R U . . .
C49 C 1.2550(4) 0.42553(13) 0.89147(19) 0.1069(10) Uani 1 1 d . . . . .
C51 C 0.6932(14) 0.6920(8) 0.3135(9) 0.124(5) Uani 0.5 1 d . . P A 2
H51A H 0.639956 0.703641 0.266728 0.149 Uiso 0.5 1 calc R U P A 2
H51B H 0.760456 0.677149 0.299644 0.149 Uiso 0.5 1 calc R U P A 2
C52 C 0.7113(8) 0.7378(3) 0.3215(5) 0.106(2) Uani 0.5 1 d . . P A 1
H52A H 0.726716 0.756112 0.279666 0.127 Uiso 0.5 1 calc R U P A 1
H52B H 0.652156 0.754026 0.341898 0.127 Uiso 0.5 1 calc R U P A 1
C53 C 0.7417(17) 0.7355(8) 0.3754(12) 0.234(11) Uani 0.5 1 d . . P A 2
H53A H 0.674796 0.752055 0.386485 0.281 Uiso 0.5 1 calc R U P A 2
H53B H 0.791625 0.723978 0.423485 0.281 Uiso 0.5 1 calc R U P A 2
C54 C 0.8100(10) 0.7650(5) 0.3367(7) 0.159(4) Uani 0.5 1 d . . P A 2
H54A H 0.874335 0.748021 0.323007 0.191 Uiso 0.5 1 calc R U P A 2
H54B H 0.759187 0.777971 0.290154 0.191 Uiso 0.5 1 calc R U P A 2
C55 C 0.8163(9) 0.7356(3) 0.3794(5) 0.105(2) Uani 0.5 1 d . . P A 1
H55A H 0.882830 0.727208 0.357664 0.126 Uiso 0.5 1 calc R U P A 1
H55B H 0.809126 0.712707 0.417457 0.126 Uiso 0.5 1 calc R U P A 1
C56 C 0.8565(10) 0.8002(5) 0.3912(8) 0.133(4) Uani 0.5 1 d . . P A 2
H56A H 0.791337 0.810362 0.412831 0.159 Uiso 0.5 1 calc R U P A 2
H56B H 0.876843 0.825965 0.362286 0.159 Uiso 0.5 1 calc R U P A 2
C57 C 0.840(2) 0.7898(6) 0.4220(13) 0.222(11) Uani 0.5 1 d . . P A 1
H57A H 0.818655 0.813669 0.383314 0.267 Uiso 0.5 1 calc R U P A 1
H57B H 0.792637 0.793612 0.459607 0.267 Uiso 0.5 1 calc R U P A 1
C58 C 0.9713(7) 0.78326(15) 0.5368(4) 0.149(2) Uani 1 1 d . . . . .
C59 C 0.8859(8) 0.7734(2) 0.5737(6) 0.185(3) Uani 1 1 d . . . . .
H59 H 0.806826 0.771196 0.545636 0.222 Uiso 1 1 calc R U . . .
C60 C 0.9127(12) 0.7666(3) 0.6518(8) 0.224(5) Uani 1 1 d . . . . .
H60 H 0.852417 0.761543 0.677290 0.269 Uiso 1 1 calc R U . . .
C61 C 1.0308(12) 0.7673(3) 0.6917(5) 0.215(5) Uani 1 1 d . . . . .
H61 H 1.049493 0.761049 0.744381 0.258 Uiso 1 1 calc R U . . .
C62 C 1.1258(8) 0.77720(19) 0.6557(4) 0.182(3) Uani 1 1 d . . . . .
H62 H 1.205373 0.778135 0.683080 0.219 Uiso 1 1 calc R U . . .
C63 C 1.0904(6) 0.78548(14) 0.5755(3) 0.1320(15) Uani 1 1 d . . . . .
C64 C 1.1575(5) 0.79478(12) 0.5184(3) 0.1229(13) Uani 1 1 d . . . . .
C65 C 1.2773(6) 0.8013(2) 0.5194(4) 0.161(2) Uani 1 1 d . . . . .
H65 H 1.334343 0.801162 0.566160 0.194 Uiso 1 1 calc R U . . .
C66 C 1.3119(6) 0.8079(2) 0.4523(5) 0.173(2) Uani 1 1 d . . . . .
H66 H 1.392402 0.811601 0.453228 0.208 Uiso 1 1 calc R U . . .
C67 C 1.2298(6) 0.80910(18) 0.3857(4) 0.1510(18) Uani 1 1 d . . . . .
H67 H 1.256803 0.813111 0.341069 0.181 Uiso 1 1 calc R U . . .
C68 C 1.1108(5) 0.80498(13) 0.3772(3) 0.1287(14) Uani 1 1 d . . . . .
H68 H 1.056321 0.806696 0.329421 0.154 Uiso 1 1 calc R U . . .
C69 C 1.0752(5) 0.79770(12) 0.4481(3) 0.1185(12) Uani 1 1 d . . . . .

loop_
_atom_site_aniso_label
_atom_site_aniso_U_11
_atom_site_aniso_U_22
_atom_site_aniso_U_33
_atom_site_aniso_U_23
_atom_site_aniso_U_13
_atom_site_aniso_U_12
Cu1 0.1031(3) 0.1153(4) 0.1144(4) -0.0221(3) 0.0603(3) -0.0199(3)
Cu2 0.0938(3) 0.1196(4) 0.0954(3) -0.0200(2) 0.0388(2) -0.0180(2)
Cu3 0.0846(3) 0.1280(4) 0.0995(3) -0.0263(3) 0.0392(2) -0.0158(2)
N1 0.0965(17) 0.1036(18) 0.1135(19) -0.0248(16) 0.0545(15) -0.0158(14)
N2 0.0914(16) 0.124(2) 0.1023(18) -0.0287(17) 0.0490(14) -0.0191(15)
N3 0.0844(15) 0.122(2) 0.0902(16) -0.0167(15) 0.0320(13) -0.0160(15)
N4 0.0799(15) 0.121(2) 0.0964(16) -0.0274(14) 0.0359(13) -0.0189(14)
N5 0.1000(18) 0.1135(19) 0.1006(17) -0.0154(14) 0.0473(15) -0.0180(15)
N6 0.1059(19) 0.1082(19) 0.1076(18) -0.0188(15) 0.0536(15) -0.0145(15)
N7 0.0852(15) 0.1136(19) 0.0968(17) -0.0108(14) 0.0338(13) -0.0105(14)
N8 0.126(2) 0.0965(19) 0.0996(18) 0.0097(14) 0.0081(17) -0.0160(17)
N9 0.154(3) 0.101(2) 0.137(3) -0.025(2) 0.028(3) -0.017(2)
C1 0.157(4) 0.116(3) 0.190(5) -0.014(3) 0.093(4) 0.001(3)
C2 0.104(2) 0.108(2) 0.128(3) -0.038(2) 0.060(2) -0.0178(19)
C3 0.101(2) 0.113(2) 0.118(2) -0.041(2) 0.058(2) -0.0231(19)
C3AA 0.108(8) 0.108(6) 0.091(7) -0.005(5) 0.024(5) -0.038(6)
C4 0.101(2) 0.132(3) 0.097(2) -0.035(2) 0.0509(18) -0.026(2)
C5 0.137(3) 0.181(4) 0.111(3) -0.012(3) 0.064(3) -0.015(3)
C6 0.101(2) 0.168(4) 0.101(2) -0.005(2) 0.032(2) -0.020(2)
C7 0.0829(18) 0.132(3) 0.0857(19) -0.0201(19) 0.0228(15) -0.0247(18)
C8 0.0727(17) 0.137(3) 0.095(2) -0.022(2) 0.0138(15) -0.0137(17)
C9 0.0762(17) 0.126(3) 0.0894(19) -0.0255(18) 0.0239(14) -0.0183(17)
C10 0.0839(19) 0.146(3) 0.121(3) -0.022(2) 0.0418(19) -0.008(2)
C11 0.131(3) 0.162(4) 0.189(5) -0.010(4) 0.100(3) -0.012(3)
C12 0.099(2) 0.125(3) 0.112(2) -0.029(2) 0.0555(19) -0.031(2)
C13 0.121(3) 0.102(2) 0.118(2) -0.024(2) 0.059(2) -0.032(2)
C14 0.111(2) 0.102(2) 0.119(3) -0.0153(19) 0.052(2) -0.0202(19)
C15 0.148(4) 0.133(3) 0.178(4) -0.003(3) 0.082(3) 0.002(3)
C16 0.114(3) 0.133(3) 0.136(3) -0.055(2) 0.072(2) -0.028(2)
C17 0.111(3) 0.143(3) 0.139(3) -0.062(3) 0.069(2) -0.027(2)
C18 0.103(2) 0.122(3) 0.121(2) -0.043(2) 0.060(2) -0.0242(19)
C19 0.109(2) 0.130(3) 0.129(3) -0.047(2) 0.055(2) -0.030(2)
C20 0.096(2) 0.115(2) 0.090(2) 0.0067(18) 0.0016(17) -0.0272(19)
C21 0.146(4) 0.176(5) 0.128(3) 0.035(3) -0.006(3) -0.054(4)
C22 0.210(8) 0.191(7) 0.163(6) 0.080(5) -0.029(5) -0.044(6)
C23 0.187(7) 0.192(7) 0.271(11) 0.100(8) 0.005(7) 0.040(6)
C24 0.116(3) 0.164(5) 0.208(6) 0.019(4) 0.019(4) 0.023(3)
C25 0.0718(17) 0.121(3) 0.126(3) -0.008(2) 0.0141(18) -0.0016(17)
C26 0.0686(16) 0.131(3) 0.100(2) -0.0092(19) 0.0236(15) -0.0137(17)
C27 0.096(2) 0.186(4) 0.122(3) -0.017(3) 0.046(2) -0.025(3)
C28 0.124(4) 0.242(7) 0.107(3) 0.026(4) 0.033(3) -0.036(4)
C29 0.125(4) 0.210(6) 0.141(4) 0.064(4) 0.015(3) -0.027(4)
C30 0.110(3) 0.132(3) 0.149(4) 0.030(3) 0.027(3) 0.000(2)
C31 0.0764(16) 0.110(2) 0.0941(19) -0.0022(16) 0.0213(15) -0.0156(15)
C32 0.094(2) 0.183(4) 0.114(3) 0.018(3) 0.011(2) -0.005(3)
C33 0.083(4) 0.077(4) 0.099(6) 0.004(4) 0.012(4) 0.010(3)
C34 0.155(10) 0.202(12) 0.124(8) -0.041(8) 0.054(7) -0.087(10)
C35 0.112(8) 0.193(13) 0.134(9) -0.010(11) 0.036(7) -0.042(8)
C36 0.081(4) 0.073(3) 0.109(5) 0.015(3) 0.007(4) 0.000(3)
C37 0.147(3) 0.113(3) 0.113(3) 0.026(2) 0.008(2) -0.031(2)
C38 0.118(3) 0.099(2) 0.0800(18) 0.0144(16) 0.0125(17) -0.010(2)
C39 0.126(3) 0.118(3) 0.106(2) 0.018(2) 0.017(2) 0.000(2)
C40 0.160(4) 0.119(3) 0.125(3) 0.008(2) 0.026(3) 0.011(3)
C41 0.185(5) 0.098(3) 0.137(4) 0.005(2) 0.021(4) -0.010(3)
C42 0.153(4) 0.113(3) 0.113(3) 0.007(2) 0.022(3) -0.035(3)
C43 0.126(3) 0.101(2) 0.0800(18) 0.0146(16) 0.0184(17) -0.014(2)
C44 0.120(3) 0.122(3) 0.0810(19) 0.0132(18) 0.0163(18) -0.013(2)
C45 0.130(4) 0.169(5) 0.113(3) 0.015(3) 0.035(3) -0.011(3)
C46 0.131(4) 0.211(6) 0.125(4) 0.009(4) 0.039(3) 0.020(4)
C47 0.163(5) 0.169(5) 0.131(4) -0.003(3) 0.031(4) 0.031(4)
C48 0.157(4) 0.117(3) 0.111(3) -0.001(2) 0.016(3) 0.000(3)
C49 0.125(3) 0.105(3) 0.0833(19) 0.0096(17) 0.0114(19) -0.003(2)
C51 0.113(10) 0.148(9) 0.126(12) -0.032(10) 0.058(8) -0.050(9)
C52 0.134(7) 0.087(4) 0.108(5) -0.004(4) 0.050(5) -0.036(4)
C53 0.171(13) 0.34(3) 0.187(14) 0.079(15) 0.030(12) -0.128(15)
C54 0.120(7) 0.208(12) 0.158(9) 0.007(10) 0.052(7) -0.002(8)
C55 0.130(7) 0.080(4) 0.110(6) 0.016(4) 0.038(5) 0.003(4)
C56 0.097(5) 0.173(12) 0.138(9) -0.042(8) 0.048(6) -0.043(6)
C57 0.29(2) 0.172(12) 0.188(18) 0.006(11) 0.033(15) -0.143(14)
C58 0.197(6) 0.081(2) 0.198(6) -0.028(3) 0.104(5) -0.026(3)
C59 0.242(8) 0.115(4) 0.220(7) -0.046(4) 0.100(7) -0.032(4)
C60 0.316(13) 0.114(4) 0.303(15) -0.032(7) 0.192(12) -0.013(7)
C61 0.396(15) 0.131(5) 0.164(6) 0.031(4) 0.156(9) 0.041(8)
C62 0.285(8) 0.129(4) 0.145(4) 0.038(3) 0.075(5) 0.046(4)
C63 0.193(5) 0.084(2) 0.132(3) 0.016(2) 0.064(3) 0.025(3)
C64 0.160(4) 0.083(2) 0.125(3) 0.026(2) 0.033(3) 0.026(2)
C65 0.152(5) 0.160(4) 0.171(5) 0.056(4) 0.037(4) 0.054(4)
C66 0.153(5) 0.165(5) 0.210(6) 0.064(5) 0.059(5) 0.048(4)
C67 0.150(4) 0.128(4) 0.189(6) 0.021(3) 0.067(4) 0.030(3)
C68 0.175(5) 0.092(2) 0.120(3) 0.003(2) 0.038(3) 0.006(3)
C69 0.134(3) 0.080(2) 0.145(4) -0.009(2) 0.041(3) -0.007(2)

loop_
_atom_type_symbol
_atom_type_description
_atom_type_scat_dispersion_real
_atom_type_scat_dispersion_imag
_atom_type_scat_source
C C 0.0181 0.0091 'International Tables Vol C Tables 4.2.6.8 and 6.1.1.4'
H H 0.0000 0.0000 'International Tables Vol C Tables 4.2.6.8 and 6.1.1.4'
Cu Cu -1.9646 0.5888 'International Tables Vol C Tables 4.2.6.8 and 6.1.1.4'
N N 0.0311 0.0180 'International Tables Vol C Tables 4.2.6.8 and 6.1.1.4'

loop_
_geom_angle_atom_site_label_1
_geom_angle_atom_site_label_2
_geom_angle_atom_site_label_3
_geom_angle
_geom_angle_site_symmetry_1
_geom_angle_site_symmetry_3
_geom_angle_publ_flag
N1 Cu1 N6 175.04(13) . . ?
N4 Cu2 Cu3 82.72(8) . 3_666 ?
N5 Cu2 Cu3 105.78(9) . 3_666 ?
N5 Cu2 N4 171.46(12) . . ?
N2 Cu3 Cu2 101.09(9) . 3_666 ?
N3 Cu3 Cu2 83.35(8) . 3_666 ?
N3 Cu3 N2 175.32(12) . . ?
N2 N1 Cu1 118.7(2) . . ?
C2 N1 Cu1 133.1(3) . . ?
C2 N1 N2 107.6(3) . . ?
N1 N2 Cu3 120.14(19) . . ?
C4 N2 Cu3 131.5(3) . . ?
C4 N2 N1 108.4(3) . . ?
N4 N3 Cu3 120.3(3) . . ?
C7 N3 Cu3 131.9(2) . . ?
C7 N3 N4 107.4(3) . . ?
N3 N4 Cu2 118.9(2) . . ?
C9 N4 Cu2 133.0(2) . . ?
C9 N4 N3 108.0(3) . . ?
N6 N5 Cu2 119.5(2) . . ?
C12 N5 Cu2 133.4(3) . . ?
C12 N5 N6 107.0(3) . . ?
N5 N6 Cu1 120.0(2) . . ?
C14 N6 Cu1 131.7(3) . . ?
C14 N6 N5 107.8(3) . . ?
C20 N7 C19 125.5(3) . . ?
C20 N7 C31 108.1(3) . . ?
C31 N7 C19 126.1(3) . . ?
C38 N8 C37 125.5(4) . . ?
C49 N8 C37 125.9(4) . . ?
C49 N8 C38 108.5(3) . . ?
C58 N9 C56 131.8(6) . . ?
C58 N9 C57 105.7(10) . . ?
C69 N9 C56 119.5(6) . . ?
C69 N9 C57 145.9(9) . . ?
C69 N9 C58 108.4(5) . . ?
H1A C1 H1B 109.5 . . ?
H1A C1 H1C 109.5 . . ?
H1B C1 H1C 109.5 . . ?
C2 C1 H1A 109.5 . . ?
C2 C1 H1B 109.5 . . ?
C2 C1 H1C 109.5 . . ?
N1 C2 C1 120.2(4) . . ?
N1 C2 C3 109.2(4) . . ?
C3 C2 C1 130.5(4) . . ?
C2 C3 C16 127.3(4) . . ?
C4 C3 C2 106.1(3) . . ?
C4 C3 C16 126.5(4) . . ?
H3AA C3AA H3AB 107.9 . . ?
C13 C3AA H3AA 109.2 . . ?
C13 C3AA H3AB 109.2 . . ?
C52 C3AA H3AA 109.2 . . ?
C52 C3AA H3AB 109.2 . . ?
C52 C3AA C13 111.9(10) . . ?
N2 C4 C3 108.6(4) . . ?
N2 C4 C5 120.0(4) . . ?
C3 C4 C5 131.4(3) . . ?
C4 C5 H5A 109.5 . . ?
C4 C5 H5B 109.5 . . ?
C4 C5 H5C 109.5 . . ?
H5A C5 H5B 109.5 . . ?
H5A C5 H5C 109.5 . . ?
H5B C5 H5C 109.5 . . ?
H6A C6 H6B 109.5 . . ?
H6A C6 H6C 109.5 . . ?
H6B C6 H6C 109.5 . . ?
C7 C6 H6A 109.5 . . ?
C7 C6 H6B 109.5 . . ?
C7 C6 H6C 109.5 . . ?
N3 C7 C6 120.0(3) . . ?
N3 C7 C8 110.6(3) . . ?
C8 C7 C6 129.4(4) . . ?
C7 C8 C9 103.9(3) . . ?
C7 C8 C32 128.1(4) . . ?
C9 C8 C32 128.0(4) . . ?
N4 C9 C8 110.1(3) . . ?
N4 C9 C10 121.0(3) . . ?
C8 C9 C10 128.8(4) . . ?
C9 C10 H10A 109.5 . . ?
C9 C10 H10B 109.5 . . ?
C9 C10 H10C 109.5 . . ?
H10A C10 H10B 109.5 . . ?
H10A C10 H10C 109.5 . . ?
H10B C10 H10C 109.5 . . ?
H11A C11 H11B 109.5 . . ?
H11A C11 H11C 109.5 . . ?
H11B C11 H11C 109.5 . . ?
C12 C11 H11A 109.5 . . ?
C12 C11 H11B 109.5 . . ?
C12 C11 H11C 109.5 . . ?
N5 C12 C11 118.5(4) . . ?
N5 C12 C13 110.6(3) . . ?
C13 C12 C11 130.9(4) . . ?
C12 C13 C3AA 131.0(8) . . ?
C12 C13 C14 104.3(3) . . ?
C12 C13 C51 120.2(9) . . ?
C14 C13 C3AA 123.9(8) . . ?
C14 C13 C51 133.8(10) . . ?
N6 C14 C13 110.3(4) . . ?
N6 C14 C15 120.6(3) . . ?
C13 C14 C15 129.1(4) . . ?
C14 C15 H15A 109.5 . . ?
C14 C15 H15B 109.5 . . ?
C14 C15 H15C 109.5 . . ?
H15A C15 H15B 109.5 . . ?
H15A C15 H15C 109.5 . . ?
H15B C15 H15C 109.5 . . ?
C3 C16 H16A 108.9 . . ?
C3 C16 H16B 108.9 . . ?
H16A C16 H16B 107.7 . . ?
C17 C16 C3 113.4(3) . . ?
C17 C16 H16A 108.9 . . ?
C17 C16 H16B 108.9 . . ?
C16 C17 H17A 109.1 . . ?
C16 C17 H17B 109.1 . . ?
C16 C17 C18 112.5(3) . . ?
H17A C17 H17B 107.8 . . ?
C18 C17 H17A 109.1 . . ?
C18 C17 H17B 109.1 . . ?
C17 C18 H18A 109.4 . . ?
C17 C18 H18B 109.4 . . ?
H18A C18 H18B 108.0 . . ?
C19 C18 C17 111.3(3) . . ?
C19 C18 H18A 109.4 . . ?
C19 C18 H18B 109.4 . . ?
N7 C19 C18 113.0(3) . . ?
N7 C19 H19A 109.0 . . ?
N7 C19 H19B 109.0 . . ?
C18 C19 H19A 109.0 . . ?
C18 C19 H19B 109.0 . . ?
H19A C19 H19B 107.8 . . ?
N7 C20 C21 129.2(5) . . ?
N7 C20 C25 108.6(3) . . ?
C21 C20 C25 122.2(5) . . ?
C20 C21 H21 121.9 . . ?
C20 C21 C22 116.2(6) . . ?
C22 C21 H21 121.9 . . ?
C21 C22 H22 120.3 . . ?
C23 C22 C21 119.3(6) . . ?
C23 C22 H22 120.3 . . ?
C22 C23 H23 118.1 . . ?
C24 C23 C22 123.9(8) . . ?
C24 C23 H23 118.1 . . ?
C23 C24 H24 120.0 . . ?
C23 C24 C25 119.9(8) . . ?
C25 C24 H24 120.0 . . ?
C24 C25 C20 118.4(5) . . ?
C24 C25 C26 134.6(5) . . ?
C26 C25 C20 107.0(3) . . ?
C25 C26 C27 134.4(4) . . ?
C31 C26 C25 106.9(3) . . ?
C31 C26 C27 118.6(4) . . ?
C26 C27 H27 120.6 . . ?
C28 C27 C26 118.9(5) . . ?
C28 C27 H27 120.6 . . ?
C27 C28 H28 119.2 . . ?
C27 C28 C29 121.5(5) . . ?
C29 C28 H28 119.2 . . ?
C28 C29 H29 119.2 . . ?
C30 C29 C28 121.5(5) . . ?
C30 C29 H29 119.2 . . ?
C29 C30 H30 121.0 . . ?
C29 C30 C31 118.0(5) . . ?
C31 C30 H30 121.0 . . ?
N7 C31 C26 109.3(3) . . ?
N7 C31 C30 129.3(4) . . ?
C26 C31 C30 121.4(4) . . ?
C8 C32 H32A 103.6 . . ?
C8 C32 H32B 103.6 . . ?
C8 C32 H32C 110.9 . . ?
C8 C32 H32D 110.9 . . ?
C8 C32 C33 104.1(4) . . ?
C8 C32 C35 134.5(8) . . ?
H32A C32 H32B 105.3 . . ?
H32C C32 H32D 109.0 . . ?
C33 C32 H32C 110.9 . . ?
C33 C32 H32D 110.9 . . ?
C35 C32 H32A 103.6 . . ?
C35 C32 H32B 103.6 . . ?
C32 C33 H33A 106.9 . . ?
C32 C33 H33B 106.9 . . ?
H33A C33 H33B 106.7 . . ?
C34 C33 C32 121.6(8) . . ?
C34 C33 H33A 106.9 . . ?
C34 C33 H33B 106.9 . . ?
C33 C34 H34A 105.3 . . ?
C33 C34 H34B 105.3 . . ?
C33 C34 C37 128.2(10) . . ?
H34A C34 H34B 106.0 . . ?
C37 C34 H34A 105.3 . . ?
C37 C34 H34B 105.3 . . ?
C32 C35 H35A 100.4 . . ?
C32 C35 H35B 100.4 . . ?
H35A C35 H35B 104.3 . . ?
C36 C35 C32 145.6(10) . . ?
C36 C35 H35A 100.4 . . ?
C36 C35 H35B 100.4 . . ?
C35 C36 H36A 103.4 . . ?
C35 C36 H36B 103.4 . . ?
C35 C36 C37 135.1(12) . . ?
H36A C36 H36B 105.2 . . ?
C37 C36 H36A 103.4 . . ?
C37 C36 H36B 103.4 . . ?
N8 C37 C34 114.9(5) . . ?
N8 C37 C36 108.9(4) . . ?
N8 C37 H37C 108.5 . . ?
N8 C37 H37D 108.5 . . ?
N8 C37 H37A 109.9 . . ?
N8 C37 H37B 109.9 . . ?
C34 C37 H37C 108.5 . . ?
C34 C37 H37D 108.5 . . ?
C36 C37 H37A 109.9 . . ?
C36 C37 H37B 109.9 . . ?
H37C C37 H37D 107.5 . . ?
H37A C37 H37B 108.3 . . ?
N8 C38 C43 108.4(4) . . ?
C39 C38 N8 129.6(4) . . ?
C39 C38 C43 122.0(4) . . ?
C38 C39 H39 120.9 . . ?
C38 C39 C40 118.1(5) . . ?
C40 C39 H39 120.9 . . ?
C39 C40 H40 119.5 . . ?
C41 C40 C39 121.0(5) . . ?
C41 C40 H40 119.5 . . ?
C40 C41 H41 119.2 . . ?
C40 C41 C42 121.5(5) . . ?
C42 C41 H41 119.2 . . ?
C41 C42 H42 120.4 . . ?
C41 C42 C43 119.3(5) . . ?
C43 C42 H42 120.4 . . ?
C38 C43 C44 107.5(3) . . ?
C42 C43 C38 118.0(4) . . ?
C42 C43 C44 134.4(4) . . ?
C45 C44 C43 135.0(4) . . ?
C45 C44 C49 118.8(5) . . ?
C49 C44 C43 106.1(4) . . ?
C44 C45 H45 120.6 . . ?
C44 C45 C46 118.9(5) . . ?
C46 C45 H45 120.6 . . ?
C45 C46 H46 119.4 . . ?
C47 C46 C45 121.2(6) . . ?
C47 C46 H46 119.4 . . ?
C46 C47 H47 119.0 . . ?
C48 C47 C46 122.0(6) . . ?
C48 C47 H47 119.0 . . ?
C47 C48 H48 121.1 . . ?
C47 C48 C49 117.9(5) . . ?
C49 C48 H48 121.1 . . ?
N8 C49 C44 109.4(4) . . ?
N8 C49 C48 129.4(4) . . ?
C48 C49 C44 121.3(5) . . ?
C13 C51 H51A 110.0 . . ?
C13 C51 H51B 110.0 . . ?
C13 C51 C53 108.5(11) . . ?
H51A C51 H51B 108.4 . . ?
C53 C51 H51A 110.0 . . ?
C53 C51 H51B 110.0 . . ?
C3AA C52 H52A 108.0 . . ?
C3AA C52 H52B 108.0 . . ?
H52A C52 H52B 107.2 . . ?
C55 C52 C3AA 117.3(9) . . ?
C55 C52 H52A 108.0 . . ?
C55 C52 H52B 108.0 . . ?
C51 C53 H53A 110.7 . . ?
C51 C53 H53B 110.7 . . ?
H53A C53 H53B 108.8 . . ?
C54 C53 C51 105.4(15) . . ?
C54 C53 H53A 110.7 . . ?
C54 C53 H53B 110.7 . . ?
C53 C54 H54A 110.8 . . ?
C53 C54 H54B 110.8 . . ?
H54A C54 H54B 108.8 . . ?
C56 C54 C53 105.0(13) . . ?
C56 C54 H54A 110.8 . . ?
C56 C54 H54B 110.8 . . ?
C52 C55 H55A 110.2 . . ?
C52 C55 H55B 110.2 . . ?
C52 C55 C57 107.5(10) . . ?
H55A C55 H55B 108.5 . . ?
C57 C55 H55A 110.2 . . ?
C57 C55 H55B 110.2 . . ?
N9 C56 H56A 106.9 . . ?
N9 C56 H56B 106.9 . . ?
C54 C56 N9 121.7(12) . . ?
C54 C56 H56A 106.9 . . ?
C54 C56 H56B 106.9 . . ?
H56A C56 H56B 106.7 . . ?
N9 C57 C55 106.1(16) . . ?
N9 C57 H57A 110.5 . . ?
N9 C57 H57B 110.5 . . ?
C55 C57 H57A 110.5 . . ?
C55 C57 H57B 110.5 . . ?
H57A C57 H57B 108.7 . . ?
C59 C58 N9 130.3(8) . . ?
C59 C58 C63 121.5(7) . . ?
C63 C58 N9 108.2(5) . . ?
C58 C59 H59 119.3 . . ?
C58 C59 C60 121.4(10) . . ?
C60 C59 H59 119.3 . . ?
C59 C60 H60 120.7 . . ?
C59 C60 C61 118.6(10) . . ?
C61 C60 H60 120.7 . . ?
C60 C61 H61 118.7 . . ?
C60 C61 C62 122.6(9) . . ?
C62 C61 H61 118.7 . . ?
C61 C62 H62 122.3 . . ?
C63 C62 C61 115.3(8) . . ?
C63 C62 H62 122.3 . . ?
C58 C63 C62 120.5(6) . . ?
C58 C63 C64 107.0(5) . . ?
C62 C63 C64 132.4(7) . . ?
C65 C64 C63 135.7(5) . . ?
C69 C64 C63 106.6(5) . . ?
C69 C64 C65 117.7(5) . . ?
C64 C65 H65 119.7 . . ?
C66 C65 C64 120.6(6) . . ?
C66 C65 H65 119.7 . . ?
C65 C66 H66 120.2 . . ?
C67 C66 C65 119.5(7) . . ?
C67 C66 H66 120.2 . . ?
C66 C67 H67 117.2 . . ?
C66 C67 C68 125.7(6) . . ?
C68 C67 H67 117.2 . . ?
C67 C68 H68 122.8 . . ?
C67 C68 C69 114.4(5) . . ?
C69 C68 H68 122.8 . . ?
N9 C69 C64 109.9(5) . . ?
N9 C69 C68 128.1(5) . . ?
C64 C69 C68 122.0(5) . . ?

loop_
_geom_bond_atom_site_label_1
_geom_bond_atom_site_label_2
_geom_bond_distance
_geom_bond_site_symmetry_2
_geom_bond_publ_flag
Cu1 N1 1.856(3) . ?
Cu1 N6 1.857(3) . ?
Cu2 Cu3 2.9911(7) 3_666 ?
Cu2 N4 1.853(3) . ?
Cu2 N5 1.848(3) . ?
Cu3 N2 1.842(3) . ?
Cu3 N3 1.842(3) . ?
N1 N2 1.365(4) . ?
N1 C2 1.337(4) . ?
N2 C4 1.354(4) . ?
N3 N4 1.382(3) . ?
N3 C7 1.330(5) . ?
N4 C9 1.329(4) . ?
N5 N6 1.373(4) . ?
N5 C12 1.357(4) . ?
N6 C14 1.337(5) . ?
N7 C19 1.447(4) . ?
N7 C20 1.364(5) . ?
N7 C31 1.375(4) . ?
N8 C37 1.448(5) . ?
N8 C38 1.386(5) . ?
N8 C49 1.371(5) . ?
N9 C56 1.510(15) . ?
N9 C57 1.41(2) . ?
N9 C58 1.406(7) . ?
N9 C69 1.361(6) . ?
C1 H1A 0.9600 . ?
C1 H1B 0.9600 . ?
C1 H1C 0.9600 . ?
C1 C2 1.490(6) . ?
C2 C3 1.384(5) . ?
C3 C4 1.363(6) . ?
C3 C16 1.509(4) . ?
C3AA H3AA 0.9700 . ?
C3AA H3AB 0.9700 . ?
C3AA C13 1.558(17) . ?
C3AA C52 1.547(18) . ?
C4 C5 1.492(6) . ?
C5 H5A 0.9600 . ?
C5 H5B 0.9600 . ?
C5 H5C 0.9600 . ?
C6 H6A 0.9600 . ?
C6 H6B 0.9600 . ?
C6 H6C 0.9600 . ?
C6 C7 1.511(5) . ?
C7 C8 1.388(5) . ?
C8 C9 1.394(5) . ?
C8 C32 1.472(6) . ?
C9 C10 1.496(4) . ?
C10 H10A 0.9600 . ?
C10 H10B 0.9600 . ?
C10 H10C 0.9600 . ?
C11 H11A 0.9600 . ?
C11 H11B 0.9600 . ?
C11 H11C 0.9600 . ?
C11 C12 1.520(6) . ?
C12 C13 1.366(6) . ?
C13 C14 1.392(5) . ?
C13 C51 1.455(19) . ?
C14 C15 1.495(6) . ?
C15 H15A 0.9600 . ?
C15 H15B 0.9600 . ?
C15 H15C 0.9600 . ?
C16 H16A 0.9700 . ?
C16 H16B 0.9700 . ?
C16 C17 1.505(5) . ?
C17 H17A 0.9700 . ?
C17 H17B 0.9700 . ?
C17 C18 1.530(4) . ?
C18 H18A 0.9700 . ?
C18 H18B 0.9700 . ?
C18 C19 1.506(5) . ?
C19 H19A 0.9700 . ?
C19 H19B 0.9700 . ?
C20 C21 1.382(6) . ?
C20 C25 1.407(5) . ?
C21 H21 0.9300 . ?
C21 C22 1.418(11) . ?
C22 H22 0.9300 . ?
C22 C23 1.369(13) . ?
C23 H23 0.9300 . ?
C23 C24 1.307(10) . ?
C24 H24 0.9300 . ?
C24 C25 1.376(6) . ?
C25 C26 1.404(5) . ?
C26 C27 1.406(6) . ?
C26 C31 1.387(5) . ?
C27 H27 0.9300 . ?
C27 C28 1.355(8) . ?
C28 H28 0.9300 . ?
C28 C29 1.368(9) . ?
C29 H29 0.9300 . ?
C29 C30 1.357(7) . ?
C30 H30 0.9300 . ?
C30 C31 1.389(5) . ?
C32 H32A 0.9700 . ?
C32 H32B 0.9700 . ?
C32 H32C 0.9700 . ?
C32 H32D 0.9700 . ?
C32 C33 1.633(10) . ?
C32 C35 1.524(14) . ?
C33 H33A 0.9700 . ?
C33 H33B 0.9700 . ?
C33 C34 1.056(14) . ?
C34 H34A 0.9700 . ?
C34 H34B 0.9700 . ?
C34 C37 1.676(17) . ?
C35 H35A 0.9700 . ?
C35 H35B 0.9700 . ?
C35 C36 1.126(14) . ?
C36 H36A 0.9700 . ?
C36 H36B 0.9700 . ?
C36 C37 1.532(11) . ?
C37 H37C 0.9700 . ?
C37 H37D 0.9700 . ?
C37 H37A 0.9700 . ?
C37 H37B 0.9700 . ?
C38 C39 1.374(6) . ?
C38 C43 1.406(5) . ?
C39 H39 0.9300 . ?
C39 C40 1.378(7) . ?
C40 H40 0.9300 . ?
C40 C41 1.362(7) . ?
C41 H41 0.9300 . ?
C41 C42 1.374(7) . ?
C42 H42 0.9300 . ?
C42 C43 1.394(6) . ?
C43 C44 1.421(6) . ?
C44 C45 1.390(6) . ?
C44 C49 1.414(5) . ?
C45 H45 0.9300 . ?
C45 C46 1.387(8) . ?
C46 H46 0.9300 . ?
C46 C47 1.371(8) . ?
C47 H47 0.9300 . ?
C47 C48 1.359(8) . ?
C48 H48 0.9300 . ?
C48 C49 1.401(6) . ?
C51 H51A 0.9700 . ?
C51 H51B 0.9700 . ?
C51 C53 1.69(3) . ?
C52 H52A 0.9700 . ?
C52 H52B 0.9700 . ?
C52 C55 1.390(13) . ?
C53 H53A 0.9700 . ?
C53 H53B 0.9700 . ?
C53 C54 1.449(17) . ?
C54 H54A 0.9700 . ?
C54 H54B 0.9700 . ?
C54 C56 1.427(19) . ?
C55 H55A 0.9700 . ?
C55 H55B 0.9700 . ?
C55 C57 1.74(2) . ?
C56 H56A 0.9700 . ?
C56 H56B 0.9700 . ?
C57 H57A 0.9700 . ?
C57 H57B 0.9700 . ?
C58 C59 1.341(9) . ?
C58 C63 1.382(8) . ?
C59 H59 0.9300 . ?
C59 C60 1.368(13) . ?
C60 H60 0.9300 . ?
C60 C61 1.376(13) . ?
C61 H61 0.9300 . ?
C61 C62 1.428(12) . ?
C62 H62 0.9300 . ?
C62 C63 1.411(8) . ?
C63 C64 1.447(7) . ?
C64 C65 1.389(8) . ?
C64 C69 1.381(6) . ?
C65 H65 0.9300 . ?
C65 C66 1.364(9) . ?
C66 H66 0.9300 . ?
C66 C67 1.330(8) . ?
C67 H67 0.9300 . ?
C67 C68 1.348(7) . ?
C68 H68 0.9300 . ?
C68 C69 1.440(6) . ?

loop_
_geom_torsion_atom_site_label_1
_geom_torsion_atom_site_label_2
_geom_torsion_atom_site_label_3
_geom_torsion_atom_site_label_4
_geom_torsion
_geom_torsion_site_symmetry_1
_geom_torsion_site_symmetry_2
_geom_torsion_site_symmetry_3
_geom_torsion_site_symmetry_4
_geom_torsion_publ_flag
Cu1 N1 N2 Cu3 -4.9(3) . . . . ?
Cu1 N1 N2 C4 172.9(2) . . . . ?
Cu1 N1 C2 C1 10.3(5) . . . . ?
Cu1 N1 C2 C3 -171.0(3) . . . . ?
Cu1 N6 C14 C13 171.1(3) . . . . ?
Cu1 N6 C14 C15 -9.1(6) . . . . ?
Cu2 Cu3 N2 N1 -92.7(2) 3_666 . . . ?
Cu2 Cu3 N2 C4 90.1(3) 3_666 . . . ?
Cu2 Cu3 N3 N4 97.8(2) 3_666 . . . ?
Cu2 Cu3 N3 C7 -90.4(3) 3_666 . . . ?
Cu2 N4 C9 C8 176.8(2) . . . . ?
Cu2 N4 C9 C10 -1.8(5) . . . . ?
Cu2 N5 N6 Cu1 4.2(3) . . . . ?
Cu2 N5 N6 C14 177.4(2) . . . . ?
Cu2 N5 C12 C11 6.0(5) . . . . ?
Cu2 N5 C12 C13 -176.3(3) . . . . ?
Cu3 Cu2 N4 N3 -90.2(2) 3_666 . . . ?
Cu3 Cu2 N4 C9 92.9(3) 3_666 . . . ?
Cu3 Cu2 N5 N6 88.3(2) 3_666 . . . ?
Cu3 Cu2 N5 C12 -96.3(3) 3_666 . . . ?
Cu3 N2 C4 C3 176.9(2) . . . . ?
Cu3 N2 C4 C5 -2.2(5) . . . . ?
Cu3 N3 N4 Cu2 -3.2(3) . . . . ?
Cu3 N3 N4 C9 174.4(2) . . . . ?
Cu3 N3 C7 C6 6.8(5) . . . . ?
Cu3 N3 C7 C8 -173.6(2) . . . . ?
N1 N2 C4 C3 -0.6(4) . . . . ?
N1 N2 C4 C5 -179.6(3) . . . . ?
N1 C2 C3 C4 -0.1(4) . . . . ?
N1 C2 C3 C16 -179.7(3) . . . . ?
N2 N1 C2 C1 -178.9(3) . . . . ?
N2 N1 C2 C3 -0.2(4) . . . . ?
N3 N4 C9 C8 -0.3(3) . . . . ?
N3 N4 C9 C10 -179.0(3) . . . . ?
N3 C7 C8 C9 0.7(4) . . . . ?
N3 C7 C8 C32 -177.9(4) . . . . ?
N4 N3 C7 C6 179.3(3) . . . . ?
N4 N3 C7 C8 -1.0(4) . . . . ?
N5 N6 C14 C13 -1.0(4) . . . . ?
N5 N6 C14 C15 178.8(4) . . . . ?
N5 C12 C13 C3AA -170.4(7) . . . . ?
N5 C12 C13 C14 -0.1(4) . . . . ?
N5 C12 C13 C51 167.5(7) . . . . ?
N6 N5 C12 C11 -178.3(4) . . . . ?
N6 N5 C12 C13 -0.5(4) . . . . ?
N7 C20 C21 C22 179.4(5) . . . . ?
N7 C20 C25 C24 -178.0(4) . . . . ?
N7 C20 C25 C26 2.3(4) . . . . ?
N8 C38 C39 C40 179.1(4) . . . . ?
N8 C38 C43 C42 -178.5(3) . . . . ?
N8 C38 C43 C44 0.9(4) . . . . ?
N9 C58 C59 C60 -179.1(6) . . . . ?
N9 C58 C63 C62 -178.8(4) . . . . ?
N9 C58 C63 C64 -1.4(5) . . . . ?
C1 C2 C3 C4 178.4(4) . . . . ?
C1 C2 C3 C16 -1.2(7) . . . . ?
C2 N1 N2 Cu3 -177.3(2) . . . . ?
C2 N1 N2 C4 0.5(4) . . . . ?
C2 C3 C4 N2 0.4(4) . . . . ?
C2 C3 C4 C5 179.3(4) . . . . ?
C2 C3 C16 C17 91.6(5) . . . . ?
C3 C16 C17 C18 -178.7(4) . . . . ?
C3AA C13 C14 N6 171.9(7) . . . . ?
C3AA C13 C14 C15 -7.9(9) . . . . ?
C3AA C52 C55 C57 -166.7(12) . . . . ?
C4 C3 C16 C17 -87.8(5) . . . . ?
C6 C7 C8 C9 -179.6(3) . . . . ?
C6 C7 C8 C32 1.8(6) . . . . ?
C7 N3 N4 Cu2 -176.8(2) . . . . ?
C7 N3 N4 C9 0.8(3) . . . . ?
C7 C8 C9 N4 -0.2(4) . . . . ?
C7 C8 C9 C10 178.3(3) . . . . ?
C7 C8 C32 C33 -73.5(6) . . . . ?
C7 C8 C32 C35 -86.7(8) . . . . ?
C8 C32 C33 C34 126.4(16) . . . . ?
C8 C32 C35 C36 124(3) . . . . ?
C9 C8 C32 C33 108.2(5) . . . . ?
C9 C8 C32 C35 95.0(8) . . . . ?
C11 C12 C13 C3AA 7.0(9) . . . . ?
C11 C12 C13 C14 177.3(4) . . . . ?
C11 C12 C13 C51 -15.2(9) . . . . ?
C12 N5 N6 Cu1 -172.3(2) . . . . ?
C12 N5 N6 C14 1.0(4) . . . . ?
C12 C13 C14 N6 0.7(4) . . . . ?
C12 C13 C14 C15 -179.1(4) . . . . ?
C12 C13 C51 C53 -101.5(14) . . . . ?
C13 C3AA C52 C55 56.4(16) . . . . ?
C13 C51 C53 C54 176.2(14) . . . . ?
C14 C13 C51 C53 61.7(15) . . . . ?
C16 C3 C4 N2 180.0(3) . . . . ?
C16 C3 C4 C5 -1.1(7) . . . . ?
C16 C17 C18 C19 179.5(4) . . . . ?
C17 C18 C19 N7 -176.6(4) . . . . ?
C19 N7 C20 C21 3.3(6) . . . . ?
C19 N7 C20 C25 -176.7(3) . . . . ?
C19 N7 C31 C26 175.8(3) . . . . ?
C19 N7 C31 C30 -2.9(6) . . . . ?
C20 N7 C19 C18 87.1(5) . . . . ?
C20 N7 C31 C26 1.5(4) . . . . ?
C20 N7 C31 C30 -177.2(4) . . . . ?
C20 C21 C22 C23 0.4(11) . . . . ?
C20 C25 C26 C27 176.6(4) . . . . ?
C20 C25 C26 C31 -1.4(4) . . . . ?
C21 C20 C25 C24 1.9(6) . . . . ?
C21 C20 C25 C26 -177.7(3) . . . . ?
C21 C22 C23 C24 -1.8(15) . . . . ?
C22 C23 C24 C25 3.2(14) . . . . ?
C23 C24 C25 C20 -3.2(9) . . . . ?
C23 C24 C25 C26 176.3(6) . . . . ?
C24 C25 C26 C27 -2.9(8) . . . . ?
C24 C25 C26 C31 179.1(5) . . . . ?
C25 C20 C21 C22 -0.6(7) . . . . ?
C25 C26 C27 C28 -176.5(4) . . . . ?
C25 C26 C31 N7 -0.1(4) . . . . ?
C25 C26 C31 C30 178.8(3) . . . . ?
C26 C27 C28 C29 -2.6(8) . . . . ?
C27 C26 C31 N7 -178.5(3) . . . . ?
C27 C26 C31 C30 0.4(5) . . . . ?
C27 C28 C29 C30 2.1(9) . . . . ?
C28 C29 C30 C31 -0.3(8) . . . . ?
C29 C30 C31 N7 177.7(4) . . . . ?
C29 C30 C31 C26 -0.9(6) . . . . ?
C31 N7 C19 C18 -86.2(5) . . . . ?
C31 N7 C20 C21 177.6(4) . . . . ?
C31 N7 C20 C25 -2.4(4) . . . . ?
C31 C26 C27 C28 1.4(6) . . . . ?
C32 C8 C9 N4 178.4(3) . . . . ?
C32 C8 C9 C10 -3.1(6) . . . . ?
C32 C33 C34 C37 134.3(10) . . . . ?
C32 C35 C36 C37 -121(2) . . . . ?
C33 C34 C37 N8 23(2) . . . . ?
C35 C36 C37 N8 -60.6(16) . . . . ?
C37 N8 C38 C39 -5.1(6) . . . . ?
C37 N8 C38 C43 175.2(3) . . . . ?
C37 N8 C49 C44 -175.8(3) . . . . ?
C37 N8 C49 C48 3.7(6) . . . . ?
C38 N8 C37 C34 65.8(8) . . . . ?
C38 N8 C37 C36 110.6(5) . . . . ?
C38 N8 C49 C44 0.0(4) . . . . ?
C38 N8 C49 C48 179.4(4) . . . . ?
C38 C39 C40 C41 -0.2(7) . . . . ?
C38 C43 C44 C45 -178.9(4) . . . . ?
C38 C43 C44 C49 -0.9(4) . . . . ?
C39 C38 C43 C42 1.8(5) . . . . ?
C39 C38 C43 C44 -178.8(3) . . . . ?
C39 C40 C41 C42 1.1(8) . . . . ?
C40 C41 C42 C43 -0.5(7) . . . . ?
C41 C42 C43 C38 -0.8(6) . . . . ?
C41 C42 C43 C44 179.9(4) . . . . ?
C42 C43 C44 C45 0.4(7) . . . . ?
C42 C43 C44 C49 178.4(4) . . . . ?
C43 C38 C39 C40 -1.2(5) . . . . ?
C43 C44 C45 C46 178.0(4) . . . . ?
C43 C44 C49 N8 0.6(4) . . . . ?
C43 C44 C49 C48 -178.9(3) . . . . ?
C44 C45 C46 C47 0.0(8) . . . . ?
C45 C44 C49 N8 178.9(3) . . . . ?
C45 C44 C49 C48 -0.6(5) . . . . ?
C45 C46 C47 C48 0.1(9) . . . . ?
C46 C47 C48 C49 -0.4(8) . . . . ?
C47 C48 C49 N8 -178.7(4) . . . . ?
C47 C48 C49 C44 0.7(6) . . . . ?
C49 N8 C37 C34 -119.2(7) . . . . ?
C49 N8 C37 C36 -74.4(5) . . . . ?
C49 N8 C38 C39 179.1(4) . . . . ?
C49 N8 C38 C43 -0.6(4) . . . . ?
C49 C44 C45 C46 0.2(6) . . . . ?
C51 C13 C14 N6 -164.3(8) . . . . ?
C51 C13 C14 C15 15.9(10) . . . . ?
C51 C53 C54 C56 -176.7(13) . . . . ?
C52 C3AA C13 C12 -108.2(13) . . . . ?
C52 C3AA C13 C14 83.2(11) . . . . ?
C52 C55 C57 N9 -158.8(10) . . . . ?
C53 C54 C56 N9 77.5(15) . . . . ?
C56 N9 C58 C59 10.5(11) . . . . ?
C56 N9 C58 C63 -170.6(8) . . . . ?
C56 N9 C69 C64 171.6(7) . . . . ?
C56 N9 C69 C68 -9.5(9) . . . . ?
C57 N9 C58 C59 1.7(11) . . . . ?
C57 N9 C58 C63 -179.4(9) . . . . ?
C57 N9 C69 C64 -179.4(15) . . . . ?
C57 N9 C69 C68 -0.5(17) . . . . ?
C58 N9 C56 C54 -101.4(10) . . . . ?
C58 N9 C57 C55 -100.2(10) . . . . ?
C58 N9 C69 C64 -2.3(4) . . . . ?
C58 N9 C69 C68 176.6(4) . . . . ?
C58 C59 C60 C61 -3.8(12) . . . . ?
C58 C63 C64 C65 179.3(5) . . . . ?
C58 C63 C64 C69 0.0(5) . . . . ?
C59 C58 C63 C62 0.2(7) . . . . ?
C59 C58 C63 C64 177.6(4) . . . . ?
C59 C60 C61 C62 3.3(14) . . . . ?
C60 C61 C62 C63 -1.1(11) . . . . ?
C61 C62 C63 C58 -0.7(7) . . . . ?
C61 C62 C63 C64 -177.3(5) . . . . ?
C62 C63 C64 C65 -3.7(9) . . . . ?
C62 C63 C64 C69 177.0(5) . . . . ?
C63 C58 C59 C60 2.1(9) . . . . ?
C63 C64 C65 C66 177.4(5) . . . . ?
C63 C64 C69 N9 1.4(4) . . . . ?
C63 C64 C69 C68 -177.6(3) . . . . ?
C64 C65 C66 C67 1.4(9) . . . . ?
C65 C64 C69 N9 -178.0(4) . . . . ?
C65 C64 C69 C68 3.0(6) . . . . ?
C65 C66 C67 C68 1.2(10) . . . . ?
C66 C67 C68 C69 -1.5(8) . . . . ?
C67 C68 C69 N9 -179.5(4) . . . . ?
C67 C68 C69 C64 -0.7(6) . . . . ?
C69 N9 C56 C54 86.3(11) . . . . ?
C69 N9 C57 C55 76.9(15) . . . . ?
C69 N9 C58 C59 -176.6(5) . . . . ?
C69 N9 C58 C63 2.3(5) . . . . ?
C69 C64 C65 C66 -3.4(8) . . . . ?
